data_4345179
loop_
_publ_author_name
'Liu, Guang-Ning'
'Jiang, Xiao-Ming'
'Fan, Qing-Shun'
'Hussain, Muhammad Bilal'
'Li, Ke'
'Sun, Hui'
'Li, Xin-Yu'
'Liu, Wan-Qing'
'Li, Cuncheng'

_publ_section_title
;
 Water Stability Studies of Hybrid Iodoargentates Containing N-Alkylated
 or N-Protonated Structure Directing Agents: Exploring Noncentrosymmetric
 Hybrid Structures.
;
_journal_issue 4
_journal_name_full 'Inorganic chemistry'
_journal_page_first 1906
_journal_page_last 1918
_journal_paper_doi 10.1021/acs.inorgchem.6b02478
_journal_volume 56
_journal_year 2017
_chemical_formula_moiety 'C7 H6 Ag I2 N S'
_chemical_formula_sum 'C7 H6 Ag I2 N S'
_chemical_formula_weight 497.86
_space_group_IT_number 14
_symmetry_cell_setting monoclinic
_symmetry_space_group_name_Hall '-P 2ybc'
_symmetry_space_group_name_H-M 'P 1 21/c 1'
_atom_sites_solution_hydrogens geom
_atom_sites_solution_primary direct
_atom_sites_solution_secondary difmap
_audit_creation_method SHELXL-97
_cell_angle_alpha 90.00
_cell_angle_beta 100.718(9)
_cell_angle_gamma 90.00
_cell_formula_units_Z 4
_cell_length_a 11.0117(13)
_cell_length_b 13.9130(12)
_cell_length_c 7.4683(6)
_cell_measurement_reflns_used 2303
_cell_measurement_temperature 293(2)
_cell_measurement_theta_max 27.9440
_cell_measurement_theta_min 3.9040
_cell_volume 1124.23(19)
_computing_cell_refinement
;
CrysAlisPro, Agilent Technologies,
Version 1.171.35.21 (release 20-01-2012 CrysAlis171 .NET)
;
_computing_data_collection
;
CrysAlisPro, Agilent Technologies,
Version 1.171.35.21 (release 20-01-2012 CrysAlis171 .NET)
;
_computing_data_reduction
;
CrysAlisPro, Agilent Technologies,
Version 1.171.35.21 (release 20-01-2012 CrysAlis171 .NET)
;
_computing_structure_refinement 'SHELXL-97 (Sheldrick, 1997)'
_computing_structure_solution 'SHELXS-97 (Sheldrick, 1990)'
_diffrn_ambient_temperature 293(2)
_diffrn_detector_area_resol_mean 16.0355
_diffrn_measured_fraction_theta_full 0.998
_diffrn_measured_fraction_theta_max 0.998
_diffrn_measurement_device_type 'Xcalibur, Eos, Gemini'
_diffrn_measurement_method '\w scans'
_diffrn_radiation_monochromator graphite
_diffrn_radiation_source 'fine-focus sealed tube'
_diffrn_radiation_type MoK\a
_diffrn_radiation_wavelength 0.71073
_diffrn_reflns_av_R_equivalents 0.0311
_diffrn_reflns_av_unetI/netI 0.0306
_diffrn_reflns_limit_h_max 11
_diffrn_reflns_limit_h_min -13
_diffrn_reflns_limit_k_max 16
_diffrn_reflns_limit_k_min -16
_diffrn_reflns_limit_l_max 9
_diffrn_reflns_limit_l_min -9
_diffrn_reflns_number 6439
_diffrn_reflns_theta_full 25.48
_diffrn_reflns_theta_max 25.48
_diffrn_reflns_theta_min 3.38
_exptl_absorpt_coefficient_mu 7.421
_exptl_absorpt_correction_T_max 0.2690
_exptl_absorpt_correction_T_min 0.1999
_exptl_absorpt_correction_type multi-scan
_exptl_absorpt_process_details
;                                                         
CrysAlisPro, Agilent Technologies,                        
Version 1.171.35.21 (release 20-01-2012 CrysAlis171 .NET) 
(compiled Jan 23 2012,18:06:46)                           
Empirical absorption correction using spherical harmonics,
 implemented in SCALE3 ABSPACK scaling algorithm.         
;
_exptl_crystal_colour colorless
_exptl_crystal_density_diffrn 2.941
_exptl_crystal_density_meas ?
_exptl_crystal_density_method 'not measured'
_exptl_crystal_description prismatic
_exptl_crystal_F_000 896
_exptl_crystal_size_max 0.32
_exptl_crystal_size_mid 0.30
_exptl_crystal_size_min 0.24
_refine_diff_density_max 0.743
_refine_diff_density_min -0.808
_refine_diff_density_rms 0.125
_refine_ls_extinction_method none
_refine_ls_goodness_of_fit_ref 1.013
_refine_ls_hydrogen_treatment constr
_refine_ls_matrix_type full
_refine_ls_number_parameters 109
_refine_ls_number_reflns 2089
_refine_ls_number_restraints 0
_refine_ls_restrained_S_all 1.013
_refine_ls_R_factor_all 0.0382
_refine_ls_R_factor_gt 0.0284
_refine_ls_shift/su_max 0.001
_refine_ls_shift/su_mean 0.000
_refine_ls_structure_factor_coef Fsqd
_refine_ls_weighting_details 'calc w=1/[\s^2^(Fo^2^)+(0.0335P)^2^+0.6976P] where P=(Fo^2^+2Fc^2^)/3'
_refine_ls_weighting_scheme calc
_refine_ls_wR_factor_gt 0.0653
_refine_ls_wR_factor_ref 0.0721
_reflns_number_gt 1741
_reflns_number_total 2089
_reflns_threshold_expression >2sigma(I)
_cod_data_source_file ic6b02478_si_001.cif
_cod_data_source_block compound_3
_cod_depositor_comments
;
The following automatic conversions were performed:

'_exptl_crystal_density_meas' value 'not measured' was changed to '?'
- the value is perceived as not measured.

Automatic conversion script
Id: cif_fix_values 4268 2015-11-12 08:31:59Z antanas 

 Adding full bibliography for 4345177--4345180.cif.
;
_cod_original_sg_symbol_H-M P2(1)/c
_cod_database_code 4345179

loop_
_symmetry_equiv_pos_as_xyz
'x, y, z'
'-x, y+1/2, -z+1/2'
'-x, -y, -z'
'x, -y-1/2, z-1/2'

loop_
_atom_site_label
_atom_site_type_symbol
_atom_site_fract_x
_atom_site_fract_y
_atom_site_fract_z
_atom_site_U_iso_or_equiv
_atom_site_adp_type
_atom_site_occupancy
_atom_site_symmetry_multiplicity
_atom_site_calc_flag
_atom_site_refinement_flags
Ag1 Ag 0.85654(3) 0.74332(3) 0.34398(5) 0.05684(11) Uani 1 1 d .
I1 I 1.00479(3) 0.639426(19) 0.64155(4) 0.04243(8) Uani 1 1 d .
I2 I 0.74235(3) 0.873354(19) 0.55456(4) 0.04613(8) Uani 1 1 d .
S1 S 0.27661(12) 0.66437(9) 0.07935(15) 0.0556(3) Uani 1 1 d .
N1 N 0.1697(3) 0.5687(2) 0.2879(4) 0.0455(9) Uani 1 1 d .
H1A H 0.1133 0.5362 0.3266 0.055 Uiso 1 1 calc R
C1 C 0.3587(4) 0.6397(3) 0.2974(5) 0.0368(10) Uani 1 1 d .
C2 C 0.4770(4) 0.6663(3) 0.3771(7) 0.0533(12) Uani 1 1 d .
H2A H 0.5271 0.7014 0.3136 0.064 Uiso 1 1 calc R
C3 C 0.5169(4) 0.6389(3) 0.5530(7) 0.0590(15) Uani 1 1 d .
H3A H 0.5963 0.6563 0.6101 0.071 Uiso 1 1 calc R
C4 C 0.4447(4) 0.5861(3) 0.6513(6) 0.0566(13) Uani 1 1 d .
H4A H 0.4760 0.5692 0.7715 0.068 Uiso 1 1 calc R
C5 C 0.3281(4) 0.5592(3) 0.5723(5) 0.0451(11) Uani 1 1 d .
H5A H 0.2793 0.5232 0.6365 0.054 Uiso 1 1 calc R
C6 C 0.2844(4) 0.5866(3) 0.3945(5) 0.0355(9) Uani 1 1 d .
C7 C 0.1541(5) 0.6048(3) 0.1256(6) 0.0559(13) Uani 1 1 d .
H7B H 0.0808 0.5981 0.0415 0.067 Uiso 1 1 calc R

loop_
_atom_site_aniso_label
_atom_site_aniso_U_11
_atom_site_aniso_U_22
_atom_site_aniso_U_33
_atom_site_aniso_U_23
_atom_site_aniso_U_13
_atom_site_aniso_U_12
Ag1 0.0652(2) 0.0612(2) 0.04466(19) -0.00564(17) 0.01170(17) -0.00205(18)
I1 0.04964(16) 0.04412(15) 0.03508(14) 0.00162(12) 0.01187(12) 0.00521(12)
I2 0.06319(18) 0.04146(15) 0.03451(14) 0.00025(12) 0.01107(13) 0.00784(13)
S1 0.0794(8) 0.0495(6) 0.0408(6) 0.0120(5) 0.0189(6) 0.0018(6)
N1 0.0507(19) 0.050(2) 0.0368(18) 0.0010(17) 0.0099(15) -0.0098(17)
C1 0.044(2) 0.0285(19) 0.041(2) -0.0034(17) 0.0170(18) -0.0009(17)
C2 0.052(2) 0.044(2) 0.069(3) -0.003(2) 0.024(2) -0.010(2)
C3 0.035(2) 0.057(3) 0.082(4) -0.012(3) 0.004(2) 0.002(2)
C4 0.065(3) 0.059(3) 0.041(2) -0.004(2) -0.002(2) 0.009(3)
C5 0.055(2) 0.048(2) 0.035(2) 0.0073(19) 0.0147(19) 0.004(2)
C6 0.047(2) 0.0313(19) 0.0302(19) -0.0022(16) 0.0136(17) 0.0001(18)
C7 0.069(3) 0.055(3) 0.041(3) -0.006(2) 0.003(2) 0.006(2)

loop_
_atom_type_symbol
_atom_type_description
_atom_type_scat_dispersion_real
_atom_type_scat_dispersion_imag
_atom_type_scat_source
C C 0.0033 0.0016 'International Tables Vol C Tables 4.2.6.8 and 6.1.1.4'
H H 0.0000 0.0000 'International Tables Vol C Tables 4.2.6.8 and 6.1.1.4'
N N 0.0061 0.0033 'International Tables Vol C Tables 4.2.6.8 and 6.1.1.4'
S S 0.1246 0.1234 'International Tables Vol C Tables 4.2.6.8 and 6.1.1.4'
Ag Ag -0.8971 1.1015 'International Tables Vol C Tables 4.2.6.8 and 6.1.1.4'
I I -0.4742 1.8119 'International Tables Vol C Tables 4.2.6.8 and 6.1.1.4'

loop_
_geom_angle_atom_site_label_1
_geom_angle_atom_site_label_2
_geom_angle_atom_site_label_3
_geom_angle
_geom_angle_site_symmetry_1
_geom_angle_site_symmetry_3
I2 Ag1 I2 127.875(19) 4_575 .
I2 Ag1 I1 114.284(17) 4_575 .
I2 Ag1 I1 97.922(14) . .
I2 Ag1 I1 97.927(14) 4_575 4_575
I2 Ag1 I1 106.170(16) . 4_575
I1 Ag1 I1 112.795(17) . 4_575
Ag1 I1 Ag1 80.120(11) . 4_576
Ag1 I2 Ag1 82.931(11) 4_576 .
C7 S1 C1 90.4(2) . .
C7 N1 C6 114.6(4) . .
C7 N1 H1A 122.7 . .
C6 N1 H1A 122.7 . .
C2 C1 C6 121.0(4) . .
C2 C1 S1 129.4(3) . .
C6 C1 S1 109.6(3) . .
C3 C2 C1 116.8(4) . .
C3 C2 H2A 121.6 . .
C1 C2 H2A 121.6 . .
C2 C3 C4 123.0(4) . .
C2 C3 H3A 118.5 . .
C4 C3 H3A 118.5 . .
C5 C4 C3 120.2(4) . .
C5 C4 H4A 119.9 . .
C3 C4 H4A 119.9 . .
C4 C5 C6 118.2(4) . .
C4 C5 H5A 120.9 . .
C6 C5 H5A 120.9 . .
C5 C6 N1 128.4(4) . .
C5 C6 C1 120.8(4) . .
N1 C6 C1 110.9(3) . .
N1 C7 S1 114.4(4) . .
N1 C7 H7B 122.8 . .
S1 C7 H7B 122.8 . .

loop_
_geom_bond_atom_site_label_1
_geom_bond_atom_site_label_2
_geom_bond_distance
_geom_bond_site_symmetry_2
Ag1 I2 2.8066(5) 4_575
Ag1 I2 2.8396(5) .
Ag1 I1 2.8886(5) .
Ag1 I1 2.9206(5) 4_575
I1 Ag1 2.9206(5) 4_576
I2 Ag1 2.8066(5) 4_576
S1 C7 1.674(5) .
S1 C1 1.743(4) .
N1 C7 1.294(6) .
N1 C6 1.384(5) .
N1 H1A 0.8600 .
C1 C2 1.378(6) .
C1 C6 1.400(5) .
C2 C3 1.361(7) .
C2 H2A 0.9300 .
C3 C4 1.389(7) .
C3 H3A 0.9300 .
C4 C5 1.362(6) .
C4 H4A 0.9300 .
C5 C6 1.380(5) .
C5 H5A 0.9300 .
C7 H7B 0.9300 .
